data_4313898
loop_
_publ_author_name
'Huan Xu'
'John H. K. Yip'

_publ_section_title
;
 Novel Luminescent Tetranuclear and Pentanuclear Copper(I)-Dithiolates
;
_journal_name_full 'Inorganic Chemistry'
_journal_page_first 4492
_journal_page_last 4494
_journal_paper_doi 10.1021/ic030070h
_journal_volume 42
_journal_year 2003
_chemical_formula_sum 'C126 H113.5 Cl4 Cu5 F6 O P9 S4'
_chemical_formula_weight 2624.14
_chemical_name_common 2(PF6)Et2O.8CH2Cl2
_chemical_name_systematic
;
 ?
;
_space_group_IT_number 14
_symmetry_cell_setting monoclinic
_symmetry_space_group_name_Hall '-P 2ybc'
_symmetry_space_group_name_H-M 'P 1 21/c 1'
_atom_sites_solution_hydrogens geom
_atom_sites_solution_primary direct
_atom_sites_solution_secondary difmap
_audit_creation_method SHELXL-97
_cell_angle_alpha 90.00
_cell_angle_beta 90.8010(10)
_cell_angle_gamma 90.00
_cell_formula_units_Z 4
_cell_length_a 24.2364(6)
_cell_length_b 15.6546(4)
_cell_length_c 30.8908(8)
_cell_measurement_reflns_used 8235
_cell_measurement_temperature 223(2)
_cell_measurement_theta_max 24.905
_cell_measurement_theta_min 2.233
_cell_volume 11719.2(5)
_computing_cell_refinement 'Bruker SMART'
_computing_data_collection 'Bruker SMART'
_computing_data_reduction 'Bruker SHELXTL'
_computing_molecular_graphics 'Bruker SHELXTL'
_computing_publication_material 'Bruker SHELXTL'
_computing_structure_refinement 'SHELXL-97 (Sheldrick, 1997)'
_computing_structure_solution 'SHELXS-97 (Sheldrick, 1990)'
_diffrn_ambient_temperature 223(2)
_diffrn_measured_fraction_theta_full 0.998
_diffrn_measured_fraction_theta_max 0.998
_diffrn_measurement_device_type 'CCD area detector'
_diffrn_measurement_method 'phi and omega scans'
_diffrn_radiation_monochromator graphite
_diffrn_radiation_source 'fine-focus sealed tube'
_diffrn_radiation_type MoK\a
_diffrn_radiation_wavelength 0.71073
_diffrn_reflns_av_R_equivalents 0.0678
_diffrn_reflns_av_sigmaI/netI 0.0764
_diffrn_reflns_limit_h_max 28
_diffrn_reflns_limit_h_min -28
_diffrn_reflns_limit_k_max 18
_diffrn_reflns_limit_k_min -18
_diffrn_reflns_limit_l_max 33
_diffrn_reflns_limit_l_min -36
_diffrn_reflns_number 67174
_diffrn_reflns_theta_full 25.00
_diffrn_reflns_theta_max 25.00
_diffrn_reflns_theta_min 1.55
_exptl_absorpt_coefficient_mu 1.239
_exptl_absorpt_correction_T_max 0.910409
_exptl_absorpt_correction_T_min 0.778368
_exptl_absorpt_correction_type 'Sadabs,(Sheldrick 200)'
_exptl_crystal_colour YELLOW
_exptl_crystal_density_diffrn 1.487
_exptl_crystal_density_method 'not measured'
_exptl_crystal_description PLATE
_exptl_crystal_F_000 5374
_exptl_crystal_size_max 0.26
_exptl_crystal_size_mid 0.20
_exptl_crystal_size_min 0.10
_refine_diff_density_max 0.642
_refine_diff_density_min -0.644
_refine_diff_density_rms 0.084
_refine_ls_extinction_method none
_refine_ls_goodness_of_fit_ref 0.998
_refine_ls_hydrogen_treatment mixed
_refine_ls_matrix_type full
_refine_ls_number_parameters 1435
_refine_ls_number_reflns 20607
_refine_ls_number_restraints 127
_refine_ls_restrained_S_all 1.028
_refine_ls_R_factor_all 0.0938
_refine_ls_R_factor_gt 0.0564
_refine_ls_shift/su_max 0.187
_refine_ls_shift/su_mean 0.004
_refine_ls_structure_factor_coef Fsqd
_refine_ls_weighting_details 'calc w=1/[\s^2^(Fo^2^)+(0.0641P)^2^+0.0000P] where P=(Fo^2^+2Fc^2^)/3'
_refine_ls_weighting_scheme calc
_refine_ls_wR_factor_gt 0.1213
_refine_ls_wR_factor_ref 0.1351
_reflns_number_gt 13651
_reflns_number_total 20607
_reflns_threshold_expression >2sigma(I)
_cod_data_source_file ic030070h_1.cif
_cod_data_source_block 1283
_cod_depositor_comments
;
The following automatic conversions were performed:

'_symmetry_cell_setting' value 'Monoclinic' changed to 'monoclinic'
according to the built-in table from CIF Core dictionary named
'cif_core.dic' version 2.4.1 from 2010-06-29.

Automatic conversion script
Id: cif_fix_values 1646 2011-03-28 12:23:43Z adriana 
;
_cod_original_formula_sum 'C126 H113.50 Cl4 Cu5 F6 O P9 S4'
_cod_database_code 4313898

loop_
_symmetry_equiv_pos_as_xyz
'x, y, z'
'-x, y+1/2, -z+1/2'
'-x, -y, -z'
'x, -y-1/2, z-1/2'

loop_
_atom_site_label
_atom_site_type_symbol
_atom_site_fract_x
_atom_site_fract_y
_atom_site_fract_z
_atom_site_U_iso_or_equiv
_atom_site_adp_type
_atom_site_occupancy
_atom_site_symmetry_multiplicity
_atom_site_calc_flag
_atom_site_refinement_flags
_atom_site_disorder_assembly
_atom_site_disorder_group
Cu1 Cu 0.33993(2) 0.63336(4) 0.87049(2) 0.03246(15) Uani 1 1 d . . .
Cu2 Cu 0.18196(2) 0.59998(4) 0.85675(2) 0.03668(16) Uani 1 1 d . . .
Cu3 Cu 0.15613(2) 0.82032(4) 0.91212(2) 0.03556(16) Uani 1 1 d . . .
Cu4 Cu 0.31631(2) 0.85966(4) 0.91944(2) 0.03596(16) Uani 1 1 d . . .
Cu5 Cu 0.24879(2) 0.73010(4) 0.89002(2) 0.03640(16) Uani 1 1 d . . .
S1 S 0.25705(4) 0.66783(7) 0.82361(4) 0.0307(3) Uani 1 1 d . . .
S2 S 0.24136(5) 0.87074(7) 0.87274(4) 0.0308(3) Uani 1 1 d . . .
S3 S 0.17498(5) 0.67660(7) 0.92636(4) 0.0314(3) Uani 1 1 d . . .
S4 S 0.32034(5) 0.69896(7) 0.93596(4) 0.0302(3) Uani 1 1 d . . .
P1 P 0.33144(5) 0.48998(8) 0.87266(4) 0.0311(3) Uani 1 1 d . . .
P2 P 0.20361(5) 0.46585(8) 0.87607(5) 0.0342(3) Uani 1 1 d . . .
P3 P 0.10267(5) 0.64071(8) 0.82424(4) 0.0311(3) Uani 1 1 d . . .
P4 P 0.09046(5) 0.82903(7) 0.85972(4) 0.0282(3) Uani 1 1 d . . .
P5 P 0.16364(5) 0.90134(8) 0.97245(4) 0.0338(3) Uani 1 1 d . . .
P6 P 0.29378(5) 0.91479(8) 0.98389(4) 0.0324(3) Uani 1 1 d . . .
P7 P 0.39737(5) 0.87721(8) 0.88605(4) 0.0307(3) Uani 1 1 d . . .
P8 P 0.41064(5) 0.70133(8) 0.83912(4) 0.0287(3) Uani 1 1 d . . .
C1 C 0.24516(17) 0.7421(3) 0.78022(16) 0.0317(11) Uani 1 1 d . . .
C2 C 0.2358(2) 0.7004(3) 0.74203(17) 0.0438(13) Uani 1 1 d . . .
H2 H 0.2308 0.6409 0.7427 0.053 Uiso 1 1 calc R . .
C3 C 0.2334(2) 0.7416(4) 0.70221(18) 0.0548(16) Uani 1 1 d . . .
H3 H 0.2255 0.7107 0.6768 0.066 Uiso 1 1 calc R . .
C4 C 0.2424(2) 0.8270(4) 0.70042(19) 0.0549(16) Uani 1 1 d . . .
H4 H 0.2425 0.8549 0.6735 0.066 Uiso 1 1 calc R . .
C5 C 0.2514(2) 0.8743(4) 0.73854(18) 0.0441(14) Uani 1 1 d . . .
C6 C 0.2613(2) 0.9629(4) 0.7342(2) 0.0542(16) Uani 1 1 d . . .
H6 H 0.2610 0.9877 0.7065 0.065 Uiso 1 1 calc R . .
C7 C 0.2711(2) 1.0123(4) 0.7692(2) 0.0574(16) Uani 1 1 d . . .
H7 H 0.2799 1.0704 0.7659 0.069 Uiso 1 1 calc R . .
C8 C 0.2680(2) 0.9759(3) 0.81046(19) 0.0453(14) Uani 1 1 d . . .
H8 H 0.2740 1.0112 0.8347 0.054 Uiso 1 1 calc R . .
C9 C 0.25652(17) 0.8907(3) 0.81714(15) 0.0302(11) Uani 1 1 d . . .
C10 C 0.25138(17) 0.8337(3) 0.78078(15) 0.0299(11) Uani 1 1 d . . .
C11 C 0.19331(19) 0.6425(3) 0.97981(15) 0.0291(11) Uani 1 1 d . . .
C12 C 0.1470(2) 0.6319(3) 1.00472(18) 0.0486(14) Uani 1 1 d . . .
H12 H 0.1128 0.6507 0.9936 0.058 Uiso 1 1 calc R . .
C13 C 0.1487(3) 0.5947(4) 1.0456(2) 0.0659(18) Uani 1 1 d . . .
H13 H 0.1167 0.5922 1.0623 0.079 Uiso 1 1 calc R . .
C14 C 0.1964(3) 0.5621(4) 1.0612(2) 0.0575(16) Uani 1 1 d . . .
H14 H 0.1970 0.5337 1.0880 0.069 Uiso 1 1 calc R . .
C15 C 0.2455(2) 0.5706(3) 1.03725(18) 0.0465(14) Uani 1 1 d . . .
C16 C 0.2939(3) 0.5329(4) 1.0549(2) 0.0624(17) Uani 1 1 d . . .
H16 H 0.2920 0.5029 1.0811 0.075 Uiso 1 1 calc R . .
C17 C 0.3424(3) 0.5393(4) 1.0348(2) 0.0666(18) Uani 1 1 d . . .
H17 H 0.3739 0.5115 1.0459 0.080 Uiso 1 1 calc R . .
C18 C 0.3453(2) 0.5887(4) 0.99665(18) 0.0500(14) Uani 1 1 d . . .
H18 H 0.3797 0.5947 0.9833 0.060 Uiso 1 1 calc R . .
C19 C 0.30058(19) 0.6282(3) 0.97809(15) 0.0314(11) Uani 1 1 d . . .
C20 C 0.24657(19) 0.6162(3) 0.99659(15) 0.0313(11) Uani 1 1 d . . .
C21 C 0.27118(18) 0.4489(3) 0.90198(16) 0.0329(11) Uani 1 1 d . . .
H21A H 0.2762 0.3874 0.9064 0.039 Uiso 1 1 calc R . .
H21B H 0.2708 0.4758 0.9306 0.039 Uiso 1 1 calc R . .
C22 C 0.09653(17) 0.7559(3) 0.81348(15) 0.0276(10) Uani 1 1 d . . .
H22A H 0.1289 0.7734 0.7970 0.033 Uiso 1 1 calc R . .
H22B H 0.0641 0.7645 0.7946 0.033 Uiso 1 1 calc R . .
C23 C 0.22648(18) 0.8852(3) 1.00613(16) 0.0348(12) Uani 1 1 d . . .
H23A H 0.2218 0.9174 1.0330 0.042 Uiso 1 1 calc R . .
H23B H 0.2282 0.8246 1.0140 0.042 Uiso 1 1 calc R . .
C24 C 0.40734(18) 0.8186(3) 0.83509(15) 0.0301(11) Uani 1 1 d . . .
H24A H 0.4416 0.8387 0.8221 0.036 Uiso 1 1 calc R . .
H24B H 0.3771 0.8336 0.8152 0.036 Uiso 1 1 calc R . .
C1A C 0.3888(2) 0.4375(3) 0.90204(17) 0.0363(12) Uani 1 1 d . . .
C2A C 0.4395(2) 0.4349(3) 0.8821(2) 0.0528(15) Uani 1 1 d . . .
H2A H 0.4430 0.4577 0.8541 0.063 Uiso 1 1 calc R . .
C3A C 0.4847(2) 0.3997(4) 0.9025(2) 0.0627(17) Uani 1 1 d . . .
H3A H 0.5190 0.3986 0.8886 0.075 Uiso 1 1 calc R . .
C4A C 0.4795(3) 0.3659(4) 0.9434(2) 0.0657(19) Uani 1 1 d . . .
H4A H 0.5105 0.3428 0.9578 0.079 Uiso 1 1 calc R . .
C5A C 0.4297(3) 0.3660(4) 0.9632(2) 0.0673(18) Uani 1 1 d . . .
H5A H 0.4260 0.3408 0.9906 0.081 Uiso 1 1 calc R . .
C6A C 0.3845(2) 0.4031(4) 0.94291(18) 0.0528(15) Uani 1 1 d . . .
H6A H 0.3505 0.4049 0.9571 0.063 Uiso 1 1 calc R . .
C1B C 0.33236(17) 0.4324(3) 0.82149(15) 0.0309(11) Uani 1 1 d . . .
C2B C 0.33319(18) 0.4788(3) 0.78328(17) 0.0382(12) Uani 1 1 d . . .
H2B H 0.3330 0.5389 0.7840 0.046 Uiso 1 1 calc R . .
C3B C 0.3343(2) 0.4364(4) 0.7442(2) 0.0533(15) Uani 1 1 d . . .
H3B H 0.3353 0.4678 0.7182 0.064 Uiso 1 1 calc R . .
C4B C 0.3340(2) 0.3490(4) 0.7428(2) 0.0561(16) Uani 1 1 d . . .
H4B H 0.3346 0.3208 0.7159 0.067 Uiso 1 1 calc R . .
C5B C 0.3328(2) 0.3020(4) 0.7803(2) 0.0505(15) Uani 1 1 d . . .
H5B H 0.3321 0.2420 0.7792 0.061 Uiso 1 1 calc R . .
C6B C 0.33268(19) 0.3432(3) 0.81965(18) 0.0399(13) Uani 1 1 d . . .
H6B H 0.3328 0.3113 0.8454 0.048 Uiso 1 1 calc R . .
C1C C 0.20010(18) 0.3802(3) 0.83622(17) 0.0357(12) Uani 1 1 d . . .
C2C C 0.2009(2) 0.2942(3) 0.84799(19) 0.0456(14) Uani 1 1 d . . .
H2C H 0.2031 0.2792 0.8774 0.055 Uiso 1 1 calc R . .
C3C C 0.1983(2) 0.2307(4) 0.8169(2) 0.0553(16) Uani 1 1 d . . .
H3C H 0.1986 0.1729 0.8252 0.066 Uiso 1 1 calc R . .
C4C C 0.1952(2) 0.2519(4) 0.7742(2) 0.0586(17) Uani 1 1 d . . .
H4C H 0.1934 0.2086 0.7531 0.070 Uiso 1 1 calc R . .
C5C C 0.1949(2) 0.3361(4) 0.7616(2) 0.0545(15) Uani 1 1 d . . .
H5C H 0.1928 0.3503 0.7321 0.065 Uiso 1 1 calc R . .
C6C C 0.19761(19) 0.4003(3) 0.79275(19) 0.0453(14) Uani 1 1 d . . .
H6C H 0.1978 0.4579 0.7841 0.054 Uiso 1 1 calc R . .
C1D C 0.1556(2) 0.4268(3) 0.9172(2) 0.0502(16) Uani 1 1 d . . .
C2D C 0.1030(2) 0.4035(4) 0.9028(3) 0.084(3) Uani 1 1 d . . .
H2D H 0.0945 0.4042 0.8730 0.101 Uiso 1 1 calc R . .
C3D C 0.0633(3) 0.3794(5) 0.9318(4) 0.114(4) Uani 1 1 d . . .
H3D H 0.0276 0.3652 0.9217 0.137 Uiso 1 1 calc R . .
C4D C 0.0753(4) 0.3762(5) 0.9749(4) 0.109(4) Uani 1 1 d . . .
H4D H 0.0483 0.3581 0.9944 0.131 Uiso 1 1 calc R . .
C5D C 0.1266(5) 0.3990(4) 0.9899(3) 0.109(4) Uani 1 1 d . . .
H5D H 0.1347 0.3981 1.0197 0.131 Uiso 1 1 calc R . .
C6D C 0.1668(3) 0.4238(4) 0.9605(2) 0.084(3) Uani 1 1 d . . .
H6D H 0.2022 0.4387 0.9707 0.101 Uiso 1 1 calc R . .
C1E C 0.03616(18) 0.6110(3) 0.84710(18) 0.0354(12) Uani 1 1 d . . .
C2E C -0.0122(2) 0.6146(3) 0.8227(2) 0.0473(14) Uani 1 1 d . . .
H2E H -0.0106 0.6301 0.7934 0.057 Uiso 1 1 calc R . .
C3E C -0.0628(2) 0.5958(4) 0.8407(3) 0.0601(18) Uani 1 1 d . . .
H3E H -0.0954 0.5988 0.8238 0.072 Uiso 1 1 calc R . .
C4E C -0.0646(2) 0.5728(4) 0.8834(3) 0.067(2) Uani 1 1 d . . .
H4E H -0.0988 0.5606 0.8961 0.080 Uiso 1 1 calc R . .
C5E C -0.0170(3) 0.5676(4) 0.9078(2) 0.0637(17) Uani 1 1 d . . .
H5E H -0.0186 0.5502 0.9369 0.076 Uiso 1 1 calc R . .
C6E C 0.0333(2) 0.5879(3) 0.88994(19) 0.0471(14) Uani 1 1 d . . .
H6E H 0.0656 0.5858 0.9071 0.057 Uiso 1 1 calc R . .
C1F C 0.09656(18) 0.5968(3) 0.76989(17) 0.0346(12) Uani 1 1 d . . .
C2F C 0.0864(2) 0.5098(3) 0.7659(2) 0.0513(15) Uani 1 1 d . . .
H2F H 0.0813 0.4770 0.7910 0.062 Uiso 1 1 calc R . .
C3F C 0.0835(2) 0.4707(4) 0.7265(2) 0.0641(18) Uani 1 1 d . . .
H3F H 0.0765 0.4117 0.7248 0.077 Uiso 1 1 calc R . .
C4F C 0.0907(2) 0.5166(4) 0.6893(2) 0.0644(18) Uani 1 1 d . . .
H4F H 0.0886 0.4897 0.6621 0.077 Uiso 1 1 calc R . .
C5F C 0.1011(2) 0.6029(4) 0.6922(2) 0.0629(17) Uani 1 1 d . . .
H5F H 0.1062 0.6350 0.6669 0.076 Uiso 1 1 calc R . .
C6F C 0.1042(2) 0.6430(4) 0.73247(19) 0.0472(14) Uani 1 1 d . . .
H6F H 0.1116 0.7019 0.7341 0.057 Uiso 1 1 calc R . .
C1G C 0.01977(19) 0.8162(3) 0.87835(17) 0.0333(12) Uani 1 1 d . . .
C2G C 0.0110(2) 0.8092(4) 0.9219(2) 0.0582(17) Uani 1 1 d . . .
H2G H 0.0412 0.8077 0.9413 0.070 Uiso 1 1 calc R . .
C3G C -0.0427(3) 0.8042(5) 0.9376(3) 0.081(2) Uani 1 1 d . . .
H3G H -0.0488 0.8010 0.9675 0.098 Uiso 1 1 calc R . .
C4G C -0.0866(2) 0.8042(4) 0.9088(3) 0.071(2) Uani 1 1 d . . .
H4G H -0.1228 0.8005 0.9192 0.085 Uiso 1 1 calc R . .
C5G C -0.0780(2) 0.8094(4) 0.8654(2) 0.0565(17) Uani 1 1 d . . .
H5G H -0.1081 0.8083 0.8459 0.068 Uiso 1 1 calc R . .
C6G C -0.02501(19) 0.8164(3) 0.8501(2) 0.0461(14) Uani 1 1 d . . .
H6G H -0.0193 0.8214 0.8202 0.055 Uiso 1 1 calc R . .
C1H C 0.08592(17) 0.9310(3) 0.83002(15) 0.0279(11) Uani 1 1 d . . .
C2H C 0.0486(2) 0.9937(3) 0.84178(18) 0.0434(13) Uani 1 1 d . . .
H2H H 0.0240 0.9831 0.8644 0.052 Uiso 1 1 calc R . .
C3H C 0.0471(2) 1.0715(3) 0.8207(2) 0.0504(15) Uani 1 1 d . . .
H3H H 0.0214 1.1131 0.8290 0.060 Uiso 1 1 calc R . .
C4H C 0.0826(2) 1.0882(3) 0.78793(19) 0.0456(14) Uani 1 1 d . . .
H4H H 0.0817 1.1414 0.7738 0.055 Uiso 1 1 calc R . .
C5H C 0.1198(2) 1.0266(3) 0.77572(19) 0.0511(15) Uani 1 1 d . . .
H5H H 0.1442 1.0374 0.7529 0.061 Uiso 1 1 calc R . .
C6H C 0.1214(2) 0.9494(3) 0.79678(18) 0.0452(14) Uani 1 1 d . . .
H6H H 0.1473 0.9081 0.7883 0.054 Uiso 1 1 calc R . .
C1I C 0.1105(2) 0.8821(3) 1.01302(17) 0.0406(13) Uani 1 1 d . . .
C2I C 0.1160(2) 0.8212(4) 1.0443(2) 0.0609(17) Uani 1 1 d . . .
H2I H 0.1493 0.7907 1.0465 0.073 Uiso 1 1 calc R . .
C3I C 0.0743(3) 0.8027(4) 1.0730(2) 0.074(2) Uani 1 1 d . . .
H3I H 0.0797 0.7600 1.0941 0.089 Uiso 1 1 calc R . .
C4I C 0.0261(3) 0.8456(5) 1.0710(2) 0.080(2) Uani 1 1 d . . .
H4I H -0.0023 0.8336 1.0904 0.096 Uiso 1 1 calc R . .
C5I C 0.0198(4) 0.9054(7) 1.0407(4) 0.161(6) Uani 1 1 d . . .
H5I H -0.0139 0.9348 1.0384 0.194 Uiso 1 1 calc R . .
C6I C 0.0619(3) 0.9254(6) 1.0124(3) 0.131(4) Uani 1 1 d . . .
H6I H 0.0566 0.9699 0.9923 0.157 Uiso 1 1 calc R . .
C1J C 0.15806(19) 1.0156(3) 0.96308(16) 0.0366(12) Uani 1 1 d . . .
C2J C 0.1616(2) 1.0753(3) 0.99609(18) 0.0475(14) Uani 1 1 d . . .
H2J H 0.1681 1.0572 1.0247 0.057 Uiso 1 1 calc R . .
C3J C 0.1555(2) 1.1609(3) 0.9871(2) 0.0521(15) Uani 1 1 d . . .
H3J H 0.1592 1.2013 1.0095 0.063 Uiso 1 1 calc R . .
C4J C 0.1442(2) 1.1873(4) 0.9458(2) 0.0544(16) Uani 1 1 d . . .
H4J H 0.1394 1.2458 0.9400 0.065 Uiso 1 1 calc R . .
C5J C 0.1398(2) 1.1295(4) 0.9128(2) 0.0522(15) Uani 1 1 d . . .
H5J H 0.1317 1.1479 0.8845 0.063 Uiso 1 1 calc R . .
C6J C 0.1474(2) 1.0426(3) 0.92171(17) 0.0398(12) Uani 1 1 d . . .
H6J H 0.1452 1.0025 0.8991 0.048 Uiso 1 1 calc R . .
C1K C 0.29506(19) 1.0314(3) 0.98870(18) 0.0401(13) Uani 1 1 d . . .
C2K C 0.2963(2) 1.0795(3) 0.9516(2) 0.0487(14) Uani 1 1 d . . .
H2K H 0.2975 1.0524 0.9245 0.058 Uiso 1 1 calc R . .
C3K C 0.2959(3) 1.1684(4) 0.9541(3) 0.0682(19) Uani 1 1 d . . .
H3K H 0.2963 1.2013 0.9287 0.082 Uiso 1 1 calc R . .
C4K C 0.2950(3) 1.2071(4) 0.9932(3) 0.076(2) Uani 1 1 d . . .
H4K H 0.2954 1.2671 0.9947 0.091 Uiso 1 1 calc R . .
C5K C 0.2934(2) 1.1609(4) 1.0301(3) 0.0664(19) Uani 1 1 d . . .
H5K H 0.2920 1.1888 1.0570 0.080 Uiso 1 1 calc R . .
C6K C 0.2939(2) 1.0723(3) 1.0284(2) 0.0514(15) Uani 1 1 d . . .
H6K H 0.2935 1.0402 1.0541 0.062 Uiso 1 1 calc R . .
C1L C 0.33959(19) 0.8773(3) 1.02800(16) 0.0365(12) Uani 1 1 d . . .
C2L C 0.3863(2) 0.9245(4) 1.03978(18) 0.0490(14) Uani 1 1 d . . .
H2L H 0.3929 0.9778 1.0269 0.059 Uiso 1 1 calc R . .
C3L C 0.4228(2) 0.8924(4) 1.07047(19) 0.0562(16) Uani 1 1 d . . .
H3L H 0.4539 0.9249 1.0787 0.067 Uiso 1 1 calc R . .
C4L C 0.4146(3) 0.8153(4) 1.0888(2) 0.0636(18) Uani 1 1 d . . .
H4L H 0.4401 0.7940 1.1093 0.076 Uiso 1 1 calc R . .
C5L C 0.3684(3) 0.7673(4) 1.0773(2) 0.0649(18) Uani 1 1 d . . .
H5L H 0.3623 0.7137 1.0901 0.078 Uiso 1 1 calc R . .
C6L C 0.3315(2) 0.7993(3) 1.04697(18) 0.0489(14) Uani 1 1 d . . .
H6L H 0.3003 0.7669 1.0392 0.059 Uiso 1 1 calc R . .
C1M C 0.40788(18) 0.9890(3) 0.86999(17) 0.0344(12) Uani 1 1 d . . .
C2M C 0.4180(2) 1.0478(3) 0.9025(2) 0.0515(15) Uani 1 1 d . . .
H2M H 0.4197 1.0296 0.9315 0.062 Uiso 1 1 calc R . .
C3M C 0.4257(2) 1.1336(4) 0.8928(2) 0.0600(17) Uani 1 1 d . . .
H3M H 0.4328 1.1733 0.9150 0.072 Uiso 1 1 calc R . .
C4M C 0.4228(2) 1.1595(4) 0.8507(3) 0.0645(19) Uani 1 1 d . . .
H4M H 0.4283 1.2175 0.8440 0.077 Uiso 1 1 calc R . .
C5M C 0.4122(3) 1.1026(4) 0.8178(2) 0.0629(17) Uani 1 1 d . . .
H5M H 0.4103 1.1216 0.7890 0.076 Uiso 1 1 calc R . .
C6M C 0.4042(2) 1.0167(3) 0.82742(19) 0.0462(14) Uani 1 1 d . . .
H6M H 0.3964 0.9776 0.8051 0.055 Uiso 1 1 calc R . .
C1N C 0.46106(19) 0.8609(3) 0.91749(17) 0.0359(12) Uani 1 1 d . . .
C2N C 0.4578(2) 0.8295(3) 0.95878(18) 0.0459(14) Uani 1 1 d . . .
H2N H 0.4235 0.8123 0.9696 0.055 Uiso 1 1 calc R . .
C3N C 0.5049(2) 0.8230(4) 0.98476(19) 0.0575(16) Uani 1 1 d . . .
H3N H 0.5023 0.8034 1.0134 0.069 Uiso 1 1 calc R . .
C4N C 0.5552(2) 0.8452(4) 0.9684(2) 0.0608(18) Uani 1 1 d . . .
H4N H 0.5872 0.8403 0.9858 0.073 Uiso 1 1 calc R . .
C5N C 0.5589(2) 0.8746(4) 0.9268(2) 0.0564(16) Uani 1 1 d . . .
H5N H 0.5935 0.8892 0.9155 0.068 Uiso 1 1 calc R . .
C6N C 0.5121(2) 0.8826(3) 0.90161(19) 0.0471(14) Uani 1 1 d . . .
H6N H 0.5149 0.9032 0.8731 0.057 Uiso 1 1 calc R . .
C1O C 0.47919(18) 0.6814(3) 0.86179(17) 0.0339(12) Uani 1 1 d . . .
C2O C 0.4841(2) 0.6370(3) 0.89972(18) 0.0453(14) Uani 1 1 d . . .
H2O H 0.4522 0.6175 0.9135 0.054 Uiso 1 1 calc R . .
C3O C 0.5351(2) 0.6203(4) 0.9182(2) 0.0642(18) Uani 1 1 d . . .
H3O H 0.5378 0.5901 0.9445 0.077 Uiso 1 1 calc R . .
C4O C 0.5818(2) 0.6477(4) 0.8981(2) 0.0677(19) Uani 1 1 d . . .
H4O H 0.6166 0.6361 0.9106 0.081 Uiso 1 1 calc R . .
C5O C 0.5781(2) 0.6925(4) 0.8594(2) 0.0665(19) Uani 1 1 d . . .
H5O H 0.6103 0.7115 0.8457 0.080 Uiso 1 1 calc R . .
C6O C 0.52702(19) 0.7091(4) 0.8412(2) 0.0501(15) Uani 1 1 d . . .
H6O H 0.5243 0.7391 0.8149 0.060 Uiso 1 1 calc R . .
C1P C 0.41706(18) 0.6697(3) 0.78233(16) 0.0319(11) Uani 1 1 d . . .
C2P C 0.3815(2) 0.7020(3) 0.75100(18) 0.0421(13) Uani 1 1 d . . .
H2P H 0.3560 0.7447 0.7583 0.050 Uiso 1 1 calc R . .
C3P C 0.3833(2) 0.6716(4) 0.70906(19) 0.0523(15) Uani 1 1 d . . .
H3P H 0.3591 0.6942 0.6879 0.063 Uiso 1 1 calc R . .
C4P C 0.4201(3) 0.6084(4) 0.6978(2) 0.0571(16) Uani 1 1 d . . .
H4P H 0.4214 0.5882 0.6692 0.069 Uiso 1 1 calc R . .
C5P C 0.4549(2) 0.5752(4) 0.7293(2) 0.0523(15) Uani 1 1 d . . .
H5P H 0.4798 0.5317 0.7220 0.063 Uiso 1 1 calc R . .
C6P C 0.4535(2) 0.6051(3) 0.77099(18) 0.0408(13) Uani 1 1 d . . .
H6P H 0.4773 0.5816 0.7921 0.049 Uiso 1 1 calc R . .
P9 P 0.24055(6) 0.18165(10) 0.64389(6) 0.0555(4) Uani 1 1 d D . .
F1 F 0.2673(7) 0.2716(6) 0.6386(4) 0.147(7) Uani 0.50 1 d PD A 1
F2 F 0.1934(5) 0.2208(13) 0.6694(3) 0.128(7) Uani 0.50 1 d PD A 1
F3 F 0.2162(6) 0.0925(7) 0.6478(4) 0.134(6) Uani 0.50 1 d PD A 1
F4 F 0.2872(3) 0.1458(10) 0.6152(4) 0.119(6) Uani 0.50 1 d PD A 1
F1A F 0.1947(4) 0.1414(12) 0.6735(5) 0.127(5) Uani 0.50 1 d PD A 2
F2A F 0.2619(9) 0.0884(7) 0.6389(4) 0.134(6) Uani 0.50 1 d PD A 2
F3A F 0.2884(4) 0.2182(17) 0.6207(7) 0.236(15) Uani 0.50 1 d PD A 2
F4A F 0.2154(7) 0.2677(7) 0.6556(7) 0.147(8) Uani 0.50 1 d PD A 2
F5 F 0.27607(16) 0.1744(3) 0.68645(14) 0.1002(14) Uani 1 1 d D A .
F6 F 0.2054(2) 0.1899(4) 0.60231(15) 0.165(3) Uani 1 1 d D A .
O1S O 0.5443(2) 0.4510(5) 0.7970(2) 0.156(3) Uani 1 1 d D . .
C3S C 0.6258(3) 0.4443(7) 0.8426(2) 0.123(4) Uani 1 1 d D . .
H3S1 H 0.6047 0.4559 0.8683 0.185 Uiso 1 1 calc R . .
H3S2 H 0.6625 0.4683 0.8459 0.185 Uiso 1 1 calc R . .
H3S3 H 0.6286 0.3830 0.8384 0.185 Uiso 1 1 calc R . .
C4S C 0.5970(3) 0.4845(6) 0.8034(3) 0.134(4) Uani 1 1 d D . .
H4S1 H 0.5944 0.5464 0.8076 0.161 Uiso 1 1 calc R . .
H4S2 H 0.6190 0.4742 0.7775 0.161 Uiso 1 1 calc R . .
C5S C 0.5401(3) 0.3677(6) 0.7865(3) 0.130(4) Uani 1 1 d D . .
H5S1 H 0.5505 0.3334 0.8119 0.156 Uiso 1 1 calc R . .
H5S2 H 0.5665 0.3552 0.7637 0.156 Uiso 1 1 calc R . .
C6S C 0.4832(4) 0.3406(5) 0.7712(3) 0.125(3) Uani 1 1 d D . .
H6S1 H 0.4558 0.3631 0.7907 0.187 Uiso 1 1 calc R . .
H6S2 H 0.4810 0.2787 0.7707 0.187 Uiso 1 1 calc R . .
H6S3 H 0.4763 0.3626 0.7423 0.187 Uiso 1 1 calc R . .
C1S C 0.0335(3) 0.8908(4) 0.6939(3) 0.099(3) Uani 1 1 d . . .
H1S1 H 0.0360 0.9207 0.7218 0.119 Uiso 1 1 calc R . .
H1S2 H 0.0183 0.9310 0.6726 0.119 Uiso 1 1 calc R . .
Cl1A Cl -0.01165(9) 0.80632(12) 0.69893(11) 0.1289(10) Uani 1 1 d . . .
Cl1B Cl 0.09909(9) 0.86231(13) 0.67842(8) 0.1071(7) Uani 1 1 d . . .
C2S C 0.2387(4) 0.4775(7) 0.6474(3) 0.092(3) Uani 0.80 1 d P . .
H2S1 H 0.2254 0.4893 0.6766 0.110 Uiso 0.80 1 calc PR . .
H2S2 H 0.2501 0.4175 0.6464 0.110 Uiso 0.80 1 calc PR . .
Cl2A Cl 0.18617(13) 0.4930(3) 0.61125(10) 0.1548(16) Uani 0.80 1 d P . .
Cl2B Cl 0.29337(15) 0.5393(2) 0.63774(10) 0.1419(14) Uani 0.80 1 d P . .

loop_
_atom_site_aniso_label
_atom_site_aniso_U_11
_atom_site_aniso_U_22
_atom_site_aniso_U_33
_atom_site_aniso_U_23
_atom_site_aniso_U_13
_atom_site_aniso_U_12
Cu1 0.0295(3) 0.0268(3) 0.0412(4) 0.0005(3) 0.0046(3) -0.0003(3)
Cu2 0.0284(3) 0.0222(3) 0.0592(4) 0.0042(3) -0.0090(3) -0.0001(2)
Cu3 0.0339(3) 0.0313(3) 0.0412(4) -0.0024(3) -0.0067(3) 0.0098(3)
Cu4 0.0321(3) 0.0383(4) 0.0374(4) -0.0069(3) -0.0004(3) -0.0021(3)
Cu5 0.0382(3) 0.0343(3) 0.0366(4) 0.0088(3) -0.0020(3) 0.0026(3)
S1 0.0258(6) 0.0273(6) 0.0389(7) 0.0040(5) -0.0044(5) 0.0011(5)
S2 0.0290(6) 0.0284(6) 0.0349(7) 0.0031(5) -0.0010(5) 0.0020(5)
S3 0.0311(6) 0.0251(6) 0.0378(8) 0.0041(5) -0.0018(5) 0.0027(5)
S4 0.0335(6) 0.0248(6) 0.0323(7) 0.0022(5) -0.0015(5) 0.0007(5)
P1 0.0319(6) 0.0255(7) 0.0357(8) 0.0002(6) -0.0021(6) 0.0051(5)
P2 0.0326(7) 0.0210(6) 0.0491(9) 0.0034(6) 0.0045(6) 0.0002(5)
P3 0.0246(6) 0.0232(6) 0.0454(8) 0.0012(6) -0.0054(6) 0.0001(5)
P4 0.0236(6) 0.0237(6) 0.0373(8) 0.0036(5) -0.0006(5) 0.0038(5)
P5 0.0347(7) 0.0318(7) 0.0350(8) 0.0002(6) -0.0007(6) 0.0078(6)
P6 0.0353(7) 0.0269(7) 0.0348(8) -0.0033(6) -0.0053(6) 0.0032(6)
P7 0.0278(6) 0.0282(7) 0.0360(8) 0.0014(6) -0.0043(5) -0.0010(5)
P8 0.0239(6) 0.0281(7) 0.0340(8) 0.0020(5) -0.0008(5) 0.0014(5)
C1 0.023(2) 0.038(3) 0.034(3) 0.008(2) 0.004(2) -0.002(2)
C2 0.047(3) 0.043(3) 0.041(4) -0.003(3) -0.007(3) 0.001(3)
C3 0.058(4) 0.075(5) 0.030(3) -0.005(3) -0.008(3) 0.000(3)
C4 0.054(4) 0.077(5) 0.033(4) 0.021(3) 0.000(3) -0.003(3)
C5 0.033(3) 0.059(4) 0.041(3) 0.016(3) 0.005(2) 0.001(3)
C6 0.062(4) 0.055(4) 0.046(4) 0.027(3) 0.003(3) 0.001(3)
C7 0.068(4) 0.040(3) 0.064(4) 0.023(3) -0.005(3) -0.006(3)
C8 0.047(3) 0.030(3) 0.059(4) 0.010(3) -0.002(3) -0.002(2)
C9 0.021(2) 0.032(3) 0.037(3) 0.005(2) -0.007(2) 0.003(2)
C10 0.024(2) 0.037(3) 0.028(3) 0.008(2) -0.005(2) 0.000(2)
C11 0.040(3) 0.019(2) 0.028(3) 0.000(2) 0.003(2) -0.002(2)
C12 0.043(3) 0.054(4) 0.050(4) 0.009(3) 0.005(3) -0.005(3)
C13 0.071(4) 0.074(5) 0.054(4) 0.011(4) 0.024(3) -0.014(4)
C14 0.072(4) 0.056(4) 0.044(4) 0.020(3) 0.007(3) -0.011(3)
C15 0.066(4) 0.034(3) 0.040(3) 0.008(2) 0.001(3) -0.001(3)
C16 0.083(5) 0.056(4) 0.048(4) 0.028(3) -0.011(4) 0.006(4)
C17 0.066(4) 0.074(5) 0.059(4) 0.021(4) -0.010(4) 0.028(4)
C18 0.051(3) 0.055(4) 0.044(4) 0.012(3) -0.005(3) 0.015(3)
C19 0.043(3) 0.022(2) 0.028(3) 0.003(2) -0.003(2) 0.008(2)
C20 0.047(3) 0.020(2) 0.027(3) 0.003(2) 0.000(2) 0.001(2)
C21 0.039(3) 0.026(3) 0.033(3) 0.000(2) 0.001(2) 0.003(2)
C22 0.023(2) 0.025(2) 0.035(3) 0.004(2) -0.005(2) 0.0006(19)
C23 0.041(3) 0.032(3) 0.031(3) 0.004(2) -0.006(2) 0.006(2)
C24 0.032(2) 0.026(2) 0.033(3) 0.002(2) -0.005(2) 0.001(2)
C1A 0.039(3) 0.026(3) 0.044(3) -0.002(2) -0.011(2) 0.006(2)
C2A 0.046(3) 0.048(3) 0.064(4) 0.008(3) -0.005(3) 0.008(3)
C3A 0.046(3) 0.060(4) 0.082(5) 0.009(4) -0.011(3) 0.005(3)
C4A 0.054(4) 0.057(4) 0.086(5) 0.000(4) -0.033(4) 0.016(3)
C5A 0.075(5) 0.068(4) 0.058(4) 0.004(3) -0.020(4) 0.015(4)
C6A 0.057(3) 0.057(4) 0.044(4) 0.003(3) -0.007(3) 0.017(3)
C1B 0.027(2) 0.033(3) 0.032(3) -0.003(2) 0.000(2) 0.002(2)
C2B 0.033(3) 0.042(3) 0.040(3) -0.001(3) -0.003(2) -0.009(2)
C3B 0.052(3) 0.060(4) 0.048(4) 0.000(3) 0.001(3) -0.013(3)
C4B 0.052(3) 0.067(4) 0.049(4) -0.027(3) 0.006(3) -0.006(3)
C5B 0.045(3) 0.041(3) 0.065(4) -0.013(3) 0.002(3) 0.005(3)
C6B 0.036(3) 0.034(3) 0.050(4) -0.009(3) 0.000(2) 0.004(2)
C1C 0.029(2) 0.031(3) 0.048(3) -0.003(2) 0.001(2) -0.005(2)
C2C 0.047(3) 0.033(3) 0.057(4) 0.002(3) 0.007(3) -0.005(3)
C3C 0.059(4) 0.034(3) 0.073(5) -0.009(3) 0.013(3) -0.009(3)
C4C 0.053(4) 0.051(4) 0.072(5) -0.024(3) 0.011(3) -0.015(3)
C5C 0.043(3) 0.067(4) 0.054(4) -0.004(3) -0.002(3) -0.005(3)
C6C 0.035(3) 0.036(3) 0.065(4) 0.008(3) 0.003(3) -0.001(2)
C1D 0.059(4) 0.015(3) 0.077(5) 0.004(3) 0.026(3) 0.006(2)
C2D 0.044(4) 0.068(5) 0.142(7) 0.061(5) 0.022(4) 0.013(3)
C3D 0.053(4) 0.074(6) 0.216(12) 0.066(7) 0.058(6) 0.022(4)
C4D 0.133(8) 0.033(4) 0.165(10) 0.002(5) 0.108(8) 0.005(5)
C5D 0.195(10) 0.053(5) 0.082(6) -0.030(4) 0.081(7) -0.047(6)
C6D 0.138(7) 0.039(4) 0.077(6) -0.026(3) 0.056(5) -0.039(4)
C1E 0.031(3) 0.023(2) 0.053(4) 0.003(2) 0.005(2) 0.001(2)
C2E 0.038(3) 0.034(3) 0.070(4) 0.006(3) -0.004(3) -0.001(2)
C3E 0.030(3) 0.050(4) 0.100(6) -0.001(4) 0.002(3) -0.007(3)
C4E 0.037(3) 0.049(4) 0.115(6) -0.009(4) 0.023(4) -0.014(3)
C5E 0.062(4) 0.062(4) 0.067(5) 0.004(3) 0.018(4) -0.006(3)
C6E 0.039(3) 0.045(3) 0.057(4) 0.002(3) 0.001(3) -0.006(3)
C1F 0.025(2) 0.030(3) 0.049(3) -0.008(2) -0.004(2) 0.000(2)
C2F 0.048(3) 0.039(3) 0.066(4) -0.008(3) -0.015(3) 0.003(3)
C3F 0.062(4) 0.051(4) 0.078(5) -0.022(4) -0.030(4) 0.003(3)
C4F 0.056(4) 0.066(5) 0.071(5) -0.030(4) -0.021(3) 0.006(3)
C5F 0.059(4) 0.079(5) 0.050(4) -0.006(3) -0.012(3) 0.003(4)
C6F 0.042(3) 0.046(3) 0.054(4) -0.008(3) -0.006(3) 0.001(3)
C1G 0.033(3) 0.023(2) 0.045(3) 0.009(2) 0.007(2) 0.006(2)
C2G 0.047(3) 0.073(4) 0.055(4) 0.015(3) 0.013(3) 0.016(3)
C3G 0.068(5) 0.097(6) 0.080(6) 0.030(4) 0.037(4) 0.021(4)
C4G 0.038(3) 0.061(4) 0.114(7) 0.018(4) 0.026(4) 0.005(3)
C5G 0.031(3) 0.047(4) 0.092(5) 0.001(3) 0.001(3) 0.003(3)
C6G 0.030(3) 0.042(3) 0.067(4) 0.006(3) 0.001(3) 0.004(2)
C1H 0.021(2) 0.022(2) 0.040(3) 0.006(2) -0.009(2) -0.0048(19)
C2H 0.043(3) 0.029(3) 0.058(4) 0.006(3) 0.008(3) 0.007(2)
C3H 0.054(3) 0.024(3) 0.073(4) 0.009(3) -0.006(3) 0.009(3)
C4H 0.043(3) 0.031(3) 0.062(4) 0.018(3) -0.017(3) -0.005(3)
C5H 0.052(3) 0.038(3) 0.064(4) 0.016(3) 0.009(3) -0.004(3)
C6H 0.039(3) 0.031(3) 0.066(4) 0.005(3) 0.003(3) 0.006(2)
C1I 0.036(3) 0.045(3) 0.041(3) -0.004(3) 0.004(2) 0.003(2)
C2I 0.048(3) 0.047(4) 0.087(5) 0.017(3) 0.012(3) -0.004(3)
C3I 0.077(5) 0.064(4) 0.081(5) 0.020(4) 0.010(4) -0.013(4)
C4I 0.076(5) 0.090(6) 0.077(6) 0.005(4) 0.041(4) 0.007(4)
C5I 0.106(7) 0.202(11) 0.178(11) 0.120(9) 0.101(7) 0.101(7)
C6I 0.097(6) 0.166(9) 0.131(8) 0.101(7) 0.074(6) 0.089(6)
C1J 0.032(3) 0.039(3) 0.039(3) -0.005(2) -0.004(2) 0.010(2)
C2J 0.064(4) 0.037(3) 0.041(3) -0.007(3) 0.000(3) 0.022(3)
C3J 0.062(4) 0.040(3) 0.055(4) -0.016(3) 0.005(3) 0.019(3)
C4J 0.057(4) 0.031(3) 0.076(5) 0.001(3) 0.007(3) 0.013(3)
C5J 0.058(4) 0.046(3) 0.052(4) 0.015(3) -0.001(3) 0.002(3)
C6J 0.046(3) 0.035(3) 0.039(3) -0.002(2) 0.002(3) 0.002(2)
C1K 0.035(3) 0.032(3) 0.053(4) -0.011(3) -0.003(3) 0.001(2)
C2K 0.055(3) 0.036(3) 0.056(4) 0.000(3) 0.003(3) 0.005(3)
C3K 0.065(4) 0.044(4) 0.096(6) 0.014(4) 0.007(4) 0.001(3)
C4K 0.062(4) 0.032(4) 0.133(8) -0.015(4) -0.001(5) 0.000(3)
C5K 0.054(4) 0.048(4) 0.097(6) -0.029(4) -0.005(4) 0.004(3)
C6K 0.053(3) 0.038(3) 0.063(4) -0.017(3) 0.001(3) 0.001(3)
C1L 0.037(3) 0.039(3) 0.033(3) -0.009(2) -0.010(2) 0.008(2)
C2L 0.048(3) 0.053(4) 0.046(4) -0.010(3) -0.010(3) 0.006(3)
C3L 0.052(3) 0.060(4) 0.056(4) -0.017(3) -0.020(3) 0.005(3)
C4L 0.068(4) 0.070(5) 0.052(4) -0.016(3) -0.028(3) 0.031(4)
C5L 0.086(5) 0.054(4) 0.054(4) 0.003(3) -0.019(4) 0.019(4)
C6L 0.054(3) 0.039(3) 0.053(4) -0.004(3) -0.018(3) 0.011(3)
C1M 0.028(2) 0.029(3) 0.046(3) 0.003(2) -0.001(2) -0.001(2)
C2M 0.057(3) 0.037(3) 0.061(4) -0.006(3) -0.007(3) -0.006(3)
C3M 0.052(4) 0.037(3) 0.090(5) -0.011(3) -0.010(3) 0.001(3)
C4M 0.052(4) 0.032(3) 0.110(6) 0.020(4) 0.007(4) 0.005(3)
C5M 0.071(4) 0.049(4) 0.069(5) 0.018(3) 0.008(4) 0.011(3)
C6M 0.049(3) 0.033(3) 0.057(4) 0.007(3) -0.002(3) 0.000(3)
C1N 0.033(3) 0.034(3) 0.040(3) -0.005(2) -0.013(2) 0.001(2)
C2N 0.044(3) 0.047(3) 0.047(4) 0.005(3) -0.011(3) 0.005(3)
C3N 0.067(4) 0.061(4) 0.044(4) 0.004(3) -0.017(3) 0.015(3)
C4N 0.038(3) 0.076(5) 0.068(5) -0.009(4) -0.024(3) 0.009(3)
C5N 0.041(3) 0.066(4) 0.062(4) -0.003(3) -0.014(3) -0.007(3)
C6N 0.038(3) 0.053(4) 0.051(4) -0.004(3) -0.005(3) -0.010(3)
C1O 0.025(2) 0.027(3) 0.049(3) -0.004(2) -0.009(2) 0.004(2)
C2O 0.039(3) 0.046(3) 0.050(4) 0.005(3) -0.011(3) 0.007(3)
C3O 0.057(4) 0.068(4) 0.067(5) 0.003(3) -0.024(3) 0.009(3)
C4O 0.043(4) 0.065(4) 0.094(6) -0.005(4) -0.031(4) 0.010(3)
C5O 0.029(3) 0.065(4) 0.105(6) 0.005(4) -0.003(3) 0.006(3)
C6O 0.029(3) 0.056(4) 0.066(4) 0.012(3) -0.005(3) -0.001(3)
C1P 0.028(2) 0.030(3) 0.037(3) 0.002(2) 0.002(2) -0.009(2)
C2P 0.036(3) 0.044(3) 0.046(4) -0.003(3) 0.004(3) -0.004(2)
C3P 0.055(3) 0.060(4) 0.042(4) -0.003(3) -0.009(3) -0.006(3)
C4P 0.076(4) 0.056(4) 0.040(4) -0.010(3) 0.011(3) -0.008(3)
C5P 0.051(3) 0.048(3) 0.059(4) -0.010(3) 0.017(3) 0.004(3)
C6P 0.043(3) 0.035(3) 0.045(3) -0.002(3) 0.005(3) -0.002(2)
P9 0.0425(8) 0.0539(10) 0.0702(12) -0.0116(9) 0.0016(8) 0.0068(8)
F1 0.23(2) 0.067(7) 0.140(12) 0.012(7) -0.036(14) -0.068(11)
F2 0.093(10) 0.233(19) 0.057(7) -0.045(11) -0.009(6) 0.102(13)
F3 0.171(14) 0.091(10) 0.140(13) -0.008(8) 0.023(10) -0.082(10)
F4 0.063(6) 0.166(13) 0.129(12) -0.077(11) 0.026(7) 0.003(8)
F1A 0.053(6) 0.159(13) 0.171(14) 0.013(11) 0.012(7) -0.032(8)
F2A 0.256(19) 0.077(8) 0.072(8) -0.008(6) 0.033(10) 0.070(10)
F3A 0.040(5) 0.37(3) 0.30(3) 0.31(2) 0.046(10) 0.044(12)
F4A 0.130(13) 0.055(7) 0.26(2) -0.020(9) -0.018(12) 0.032(8)
F5 0.083(3) 0.118(4) 0.099(3) 0.005(3) -0.024(3) 0.002(3)
F6 0.129(4) 0.289(8) 0.077(4) -0.039(4) -0.035(3) 0.067(5)
O1S 0.112(5) 0.174(7) 0.183(8) 0.070(6) 0.023(5) 0.061(5)
C3S 0.056(5) 0.231(12) 0.083(6) -0.031(7) 0.005(4) 0.018(6)
C4S 0.057(5) 0.189(11) 0.157(10) 0.024(8) -0.008(6) 0.004(6)
C5S 0.180(11) 0.115(8) 0.095(7) -0.022(6) 0.024(7) 0.078(8)
C6S 0.142(9) 0.123(8) 0.110(8) -0.037(6) 0.010(7) 0.013(7)
C1S 0.087(5) 0.058(5) 0.151(8) 0.006(5) -0.006(5) -0.007(4)
Cl1A 0.0978(16) 0.0503(11) 0.238(3) 0.0049(15) -0.0124(18) -0.0082(11)
Cl1B 0.0982(15) 0.0769(14) 0.147(2) 0.0080(13) 0.0189(14) 0.0201(12)
C2S 0.118(8) 0.104(8) 0.054(6) 0.010(5) -0.001(6) -0.035(6)
Cl2A 0.107(2) 0.285(5) 0.073(2) -0.022(3) 0.0261(17) -0.034(3)
Cl2B 0.167(3) 0.175(3) 0.083(2) 0.003(2) -0.023(2) -0.093(3)

loop_
_atom_type_symbol
_atom_type_description
_atom_type_scat_dispersion_real
_atom_type_scat_dispersion_imag
_atom_type_scat_source
C C 0.0033 0.0016 'International Tables Vol C Tables 4.2.6.8 and 6.1.1.4'
H H 0.0000 0.0000 'International Tables Vol C Tables 4.2.6.8 and 6.1.1.4'
F F 0.0171 0.0103 'International Tables Vol C Tables 4.2.6.8 and 6.1.1.4'
P P 0.1023 0.0942 'International Tables Vol C Tables 4.2.6.8 and 6.1.1.4'
S S 0.1246 0.1234 'International Tables Vol C Tables 4.2.6.8 and 6.1.1.4'
Cu Cu 0.3201 1.2651 'International Tables Vol C Tables 4.2.6.8 and 6.1.1.4'
O O 0.0106 0.0060 'International Tables Vol C Tables 4.2.6.8 and 6.1.1.4'
Cl Cl 0.1484 0.1585 'International Tables Vol C Tables 4.2.6.8 and 6.1.1.4'

loop_
_geom_angle_atom_site_label_1
_geom_angle_atom_site_label_2
_geom_angle_atom_site_label_3
_geom_angle
_geom_angle_site_symmetry_1
_geom_angle_site_symmetry_3
_geom_angle_publ_flag
P8 Cu1 P1 123.67(5) . . ?
P8 Cu1 S4 109.41(5) . . ?
P1 Cu1 S4 113.21(5) . . ?
P8 Cu1 S1 104.92(5) . . ?
P1 Cu1 S1 99.09(5) . . ?
S4 Cu1 S1 103.58(4) . . ?
P8 Cu1 Cu5 116.94(4) . . ?
P1 Cu1 Cu5 117.86(4) . . ?
S4 Cu1 Cu5 52.52(3) . . ?
S1 Cu1 Cu5 51.09(3) . . ?
P2 Cu2 P3 125.43(5) . . ?
P2 Cu2 S1 111.01(5) . . ?
P3 Cu2 S1 109.82(5) . . ?
P2 Cu2 S3 103.98(5) . . ?
P3 Cu2 S3 100.52(5) . . ?
S1 Cu2 S3 102.84(5) . . ?
P2 Cu2 Cu5 116.94(4) . . ?
P3 Cu2 Cu5 116.47(4) . . ?
S1 Cu2 Cu5 51.85(3) . . ?
S3 Cu2 Cu5 51.04(3) . . ?
P4 Cu3 P5 127.24(5) . . ?
P4 Cu3 S3 109.09(5) . . ?
P5 Cu3 S3 111.84(5) . . ?
P4 Cu3 S2 102.00(5) . . ?
P5 Cu3 S2 99.44(5) . . ?
S3 Cu3 S2 103.39(4) . . ?
P4 Cu3 Cu5 115.04(4) . . ?
P5 Cu3 Cu5 115.91(4) . . ?
S3 Cu3 Cu5 52.65(3) . . ?
S2 Cu3 Cu5 50.74(3) . . ?
P6 Cu4 P7 125.79(5) . . ?
P6 Cu4 S2 109.03(5) . . ?
P7 Cu4 S2 112.88(5) . . ?
P6 Cu4 S4 102.09(5) . . ?
P7 Cu4 S4 100.36(5) . . ?
S2 Cu4 S4 103.00(4) . . ?
P6 Cu4 Cu5 115.17(4) . . ?
P7 Cu4 Cu5 117.25(4) . . ?
S2 Cu4 Cu5 52.45(3) . . ?
S4 Cu4 Cu5 50.55(3) . . ?
S2 Cu5 S4 114.26(5) . . ?
S2 Cu5 S1 102.14(5) . . ?
S4 Cu5 S1 113.14(5) . . ?
S2 Cu5 S3 114.25(5) . . ?
S4 Cu5 S3 102.12(5) . . ?
S1 Cu5 S3 111.36(5) . . ?
S2 Cu5 Cu3 59.86(3) . . ?
S4 Cu5 Cu3 124.96(4) . . ?
S1 Cu5 Cu3 121.68(4) . . ?
S3 Cu5 Cu3 54.39(3) . . ?
S2 Cu5 Cu1 122.88(4) . . ?
S4 Cu5 Cu1 54.02(3) . . ?
S1 Cu5 Cu1 59.15(3) . . ?
S3 Cu5 Cu1 122.86(4) . . ?
Cu3 Cu5 Cu1 177.19(3) . . ?
S2 Cu5 Cu4 53.72(3) . . ?
S4 Cu5 Cu4 60.54(3) . . ?
S1 Cu5 Cu4 123.52(4) . . ?
S3 Cu5 Cu4 125.03(4) . . ?
Cu3 Cu5 Cu4 91.34(3) . . ?
Cu1 Cu5 Cu4 90.15(2) . . ?
S2 Cu5 Cu2 125.26(4) . . ?
S4 Cu5 Cu2 120.41(4) . . ?
S1 Cu5 Cu2 54.19(3) . . ?
S3 Cu5 Cu2 57.23(4) . . ?
Cu3 Cu5 Cu2 89.68(2) . . ?
Cu1 Cu5 Cu2 88.92(2) . . ?
Cu4 Cu5 Cu2 177.63(3) . . ?
C1 S1 Cu5 112.30(17) . . ?
C1 S1 Cu2 120.00(14) . . ?
Cu5 S1 Cu2 73.96(4) . . ?
C1 S1 Cu1 133.38(15) . . ?
Cu5 S1 Cu1 69.76(4) . . ?
Cu2 S1 Cu1 105.58(5) . . ?
C9 S2 Cu5 112.21(16) . . ?
C9 S2 Cu4 116.25(14) . . ?
Cu5 S2 Cu4 73.83(4) . . ?
C9 S2 Cu3 133.95(15) . . ?
Cu5 S2 Cu3 69.41(4) . . ?
Cu4 S2 Cu3 108.39(5) . . ?
C11 S3 Cu5 112.19(15) . . ?
C11 S3 Cu3 120.52(15) . . ?
Cu5 S3 Cu3 72.95(4) . . ?
C11 S3 Cu2 129.82(15) . . ?
Cu5 S3 Cu2 71.73(4) . . ?
Cu3 S3 Cu2 108.62(5) . . ?
C19 S4 Cu5 112.24(16) . . ?
C19 S4 Cu1 114.94(16) . . ?
Cu5 S4 Cu1 73.46(4) . . ?
C19 S4 Cu4 138.17(16) . . ?
Cu5 S4 Cu4 68.91(4) . . ?
Cu1 S4 Cu4 105.52(5) . . ?
C1B P1 C1A 100.9(2) . . ?
C1B P1 C21 105.9(2) . . ?
C1A P1 C21 101.5(2) . . ?
C1B P1 Cu1 117.69(16) . . ?
C1A P1 Cu1 112.93(16) . . ?
C21 P1 Cu1 115.75(15) . . ?
C1C P2 C21 102.8(2) . . ?
C1C P2 C1D 101.4(2) . . ?
C21 P2 C1D 102.7(3) . . ?
C1C P2 Cu2 120.04(18) . . ?
C21 P2 Cu2 117.12(16) . . ?
C1D P2 Cu2 110.32(16) . . ?
C1F P3 C1E 101.5(2) . . ?
C1F P3 C22 101.4(2) . . ?
C1E P3 C22 104.5(2) . . ?
C1F P3 Cu2 111.31(15) . . ?
C1E P3 Cu2 120.51(17) . . ?
C22 P3 Cu2 115.16(14) . . ?
C1G P4 C22 105.2(2) . . ?
C1G P4 C1H 101.7(2) . . ?
C22 P4 C1H 99.0(2) . . ?
C1G P4 Cu3 114.99(17) . . ?
C22 P4 Cu3 117.14(14) . . ?
C1H P4 Cu3 116.45(14) . . ?
C1J P5 C1I 102.7(2) . . ?
C1J P5 C23 106.4(2) . . ?
C1I P5 C23 100.0(2) . . ?
C1J P5 Cu3 114.61(17) . . ?
C1I P5 Cu3 114.96(17) . . ?
C23 P5 Cu3 116.32(16) . . ?
C1K P6 C23 103.6(2) . . ?
C1K P6 C1L 104.4(2) . . ?
C23 P6 C1L 99.9(2) . . ?
C1K P6 Cu4 116.82(19) . . ?
C23 P6 Cu4 117.57(17) . . ?
C1L P6 Cu4 112.47(16) . . ?
C1N P7 C1M 99.0(2) . . ?
C1N P7 C24 105.3(2) . . ?
C1M P7 C24 102.9(2) . . ?
C1N P7 Cu4 118.39(18) . . ?
C1M P7 Cu4 111.44(15) . . ?
C24 P7 Cu4 117.21(15) . . ?
C1O P8 C1P 103.5(2) . . ?
C1O P8 C24 103.6(2) . . ?
C1P P8 C24 102.1(2) . . ?
C1O P8 Cu1 116.74(17) . . ?
C1P P8 Cu1 111.11(15) . . ?
C24 P8 Cu1 117.92(15) . . ?
C2 C1 C10 120.1(4) . . ?
C2 C1 S1 111.0(4) . . ?
C10 C1 S1 128.3(4) . . ?
C1 C2 C3 123.2(5) . . ?
C4 C3 C2 119.3(5) . . ?
C3 C4 C5 120.6(5) . . ?
C4 C5 C6 117.5(5) . . ?
C4 C5 C10 121.3(5) . . ?
C6 C5 C10 121.1(5) . . ?
C7 C6 C5 121.1(5) . . ?
C6 C7 C8 119.0(5) . . ?
C9 C8 C7 122.9(5) . . ?
C8 C9 C10 119.9(5) . . ?
C8 C9 S2 110.9(4) . . ?
C10 C9 S2 128.7(4) . . ?
C9 C10 C1 129.4(4) . . ?
C9 C10 C5 115.4(4) . . ?
C1 C10 C5 115.2(4) . . ?
C12 C11 C20 119.7(4) . . ?
C12 C11 S3 110.9(4) . . ?
C20 C11 S3 128.8(3) . . ?
C11 C12 C13 122.8(5) . . ?
C14 C13 C12 120.0(6) . . ?
C13 C14 C15 120.1(5) . . ?
C16 C15 C14 117.3(5) . . ?
C16 C15 C20 121.0(5) . . ?
C14 C15 C20 121.7(5) . . ?
C17 C16 C15 121.2(5) . . ?
C16 C17 C18 118.8(6) . . ?
C19 C18 C17 123.3(5) . . ?
C18 C19 C20 119.5(4) . . ?
C18 C19 S4 111.6(4) . . ?
C20 C19 S4 128.6(3) . . ?
C11 C20 C15 115.2(4) . . ?
C11 C20 C19 129.0(4) . . ?
C15 C20 C19 115.8(4) . . ?
P2 C21 P1 116.4(3) . . ?
P4 C22 P3 118.5(2) . . ?
P6 C23 P5 118.9(3) . . ?
P7 C24 P8 116.4(2) . . ?
C6A C1A C2A 118.4(5) . . ?
C6A C1A P1 124.0(4) . . ?
C2A C1A P1 117.6(4) . . ?
C3A C2A C1A 121.2(6) . . ?
C2A C3A C4A 119.5(6) . . ?
C5A C4A C3A 120.3(6) . . ?
C4A C5A C6A 120.0(6) . . ?
C1A C6A C5A 120.6(6) . . ?
C2B C1B C6B 119.3(5) . . ?
C2B C1B P1 118.7(4) . . ?
C6B C1B P1 122.0(4) . . ?
C3B C2B C1B 119.6(5) . . ?
C4B C3B C2B 120.5(6) . . ?
C3B C4B C5B 120.7(5) . . ?
C4B C5B C6B 119.6(5) . . ?
C5B C6B C1B 120.3(5) . . ?
C6C C1C C2C 118.3(5) . . ?
C6C C1C P2 119.4(4) . . ?
C2C C1C P2 122.3(4) . . ?
C3C C2C C1C 120.8(6) . . ?
C4C C3C C2C 119.9(6) . . ?
C3C C4C C5C 120.5(6) . . ?
C4C C5C C6C 119.9(6) . . ?
C1C C6C C5C 120.5(5) . . ?
C6D C1D C2D 118.2(6) . . ?
C6D C1D P2 124.8(5) . . ?
C2D C1D P2 116.9(5) . . ?
C3D C2D C1D 120.6(9) . . ?
C4D C3D C2D 120.4(9) . . ?
C3D C4D C5D 120.2(8) . . ?
C4D C5D C6D 119.4(9) . . ?
C1D C6D C5D 121.2(8) . . ?
C6E C1E C2E 118.7(5) . . ?
C6E C1E P3 119.7(4) . . ?
C2E C1E P3 121.5(4) . . ?
C1E C2E C3E 121.4(6) . . ?
C4E C3E C2E 118.8(6) . . ?
C3E C4E C5E 120.5(5) . . ?
C4E C5E C6E 120.4(6) . . ?
C1E C6E C5E 120.2(6) . . ?
C6F C1F C2F 117.7(5) . . ?
C6F C1F P3 124.5(4) . . ?
C2F C1F P3 117.7(4) . . ?
C3F C2F C1F 121.8(6) . . ?
C2F C3F C4F 120.5(6) . . ?
C3F C4F C5F 119.0(6) . . ?
C4F C5F C6F 120.5(6) . . ?
C1F C6F C5F 120.4(6) . . ?
C2G C1G C6G 119.2(5) . . ?
C2G C1G P4 118.5(4) . . ?
C6G C1G P4 122.2(4) . . ?
C1G C2G C3G 120.3(6) . . ?
C4G C3G C2G 119.4(7) . . ?
C5G C4G C3G 120.5(6) . . ?
C4G C5G C6G 119.9(6) . . ?
C5G C6G C1G 120.7(6) . . ?
C6H C1H C2H 117.6(4) . . ?
C6H C1H P4 121.2(3) . . ?
C2H C1H P4 121.1(4) . . ?
C3H C2H C1H 120.9(5) . . ?
C4H C3H C2H 120.4(5) . . ?
C3H C4H C5H 119.5(5) . . ?
C6H C5H C4H 120.1(5) . . ?
C5H C6H C1H 121.5(5) . . ?
C6I C1I C2I 115.8(5) . . ?
C6I C1I P5 121.7(5) . . ?
C2I C1I P5 122.5(4) . . ?
C1I C2I C3I 122.4(6) . . ?
C4I C3I C2I 120.4(6) . . ?
C5I C4I C3I 118.2(7) . . ?
C4I C5I C6I 121.6(7) . . ?
C1I C6I C5I 121.5(7) . . ?
C6J C1J C2J 119.2(5) . . ?
C6J C1J P5 117.8(4) . . ?
C2J C1J P5 122.9(4) . . ?
C3J C2J C1J 120.3(5) . . ?
C4J C3J C2J 120.2(5) . . ?
C5J C4J C3J 120.6(5) . . ?
C4J C5J C6J 119.3(5) . . ?
C1J C6J C5J 120.4(5) . . ?
C2K C1K C6K 119.2(5) . . ?
C2K C1K P6 118.7(4) . . ?
C6K C1K P6 122.1(4) . . ?
C1K C2K C3K 120.1(6) . . ?
C4K C3K C2K 119.8(7) . . ?
C3K C4K C5K 121.0(6) . . ?
C4K C5K C6K 120.2(7) . . ?
C1K C6K C5K 119.7(6) . . ?
C6L C1L C2L 118.7(5) . . ?
C6L C1L P6 120.8(4) . . ?
C2L C1L P6 120.2(4) . . ?
C3L C2L C1L 119.8(6) . . ?
C4L C3L C2L 121.0(6) . . ?
C3L C4L C5L 120.0(6) . . ?
C6L C5L C4L 119.2(6) . . ?
C1L C6L C5L 121.3(6) . . ?
C2M C1M C6M 119.2(5) . . ?
C2M C1M P7 117.6(4) . . ?
C6M C1M P7 123.2(4) . . ?
C1M C2M C3M 120.8(6) . . ?
C4M C3M C2M 119.2(6) . . ?
C3M C4M C5M 121.2(6) . . ?
C4M C5M C6M 119.7(6) . . ?
C1M C6M C5M 119.9(6) . . ?
C2N C1N C6N 118.8(5) . . ?
C2N C1N P7 119.0(4) . . ?
C6N C1N P7 122.1(4) . . ?
C1N C2N C3N 120.4(5) . . ?
C4N C3N C2N 119.7(6) . . ?
C3N C4N C5N 120.1(5) . . ?
C4N C5N C6N 119.8(6) . . ?
C5N C6N C1N 120.9(6) . . ?
C2O C1O C6O 119.0(5) . . ?
C2O C1O P8 119.1(4) . . ?
C6O C1O P8 122.0(4) . . ?
C1O C2O C3O 121.2(5) . . ?
C4O C3O C2O 119.7(6) . . ?
C3O C4O C5O 120.4(6) . . ?
C6O C5O C4O 119.5(6) . . ?
C5O C6O C1O 120.1(6) . . ?
C2P C1P C6P 118.8(5) . . ?
C2P C1P P8 120.7(4) . . ?
C6P C1P P8 120.1(4) . . ?
C3P C2P C1P 120.2(5) . . ?
C4P C3P C2P 120.8(6) . . ?
C5P C4P C3P 119.0(6) . . ?
C6P C5P C4P 120.6(5) . . ?
C5P C6P C1P 120.6(5) . . ?
F3A P9 F3 134.3(10) . . ?
F3A P9 F4A 95.3(10) . . ?
F3 P9 F4A 129.4(8) . . ?
F3A P9 F2 133.6(10) . . ?
F3 P9 F2 91.9(6) . . ?
F4A P9 F2 38.5(7) . . ?
F3A P9 F6 89.6(8) . . ?
F3 P9 F6 86.1(5) . . ?
F4A P9 F6 84.6(8) . . ?
F2 P9 F6 89.3(4) . . ?
F3A P9 F4 44.3(9) . . ?
F3 P9 F4 90.1(6) . . ?
F4A P9 F4 138.8(8) . . ?
F2 P9 F4 176.0(6) . . ?
F6 P9 F4 87.3(5) . . ?
F3A P9 F1 43.5(9) . . ?
F3 P9 F1 177.8(7) . . ?
F4A P9 F1 52.7(6) . . ?
F2 P9 F1 90.3(6) . . ?
F6 P9 F1 93.6(5) . . ?
F4 P9 F1 87.7(6) . . ?
F3A P9 F2A 92.9(9) . . ?
F3 P9 F2A 43.8(6) . . ?
F4A P9 F2A 170.6(8) . . ?
F2 P9 F2A 132.9(8) . . ?
F6 P9 F2A 100.2(6) . . ?
F4 P9 F2A 50.1(6) . . ?
F1 P9 F2A 134.2(8) . . ?
F3A P9 F5 90.5(8) . . ?
F3 P9 F5 94.3(5) . . ?
F4A P9 F5 94.7(8) . . ?
F2 P9 F5 90.1(4) . . ?
F6 P9 F5 179.3(3) . . ?
F4 P9 F5 93.3(5) . . ?
F1 P9 F5 85.9(4) . . ?
F2A P9 F5 80.6(6) . . ?
F3A P9 F1A 172.9(8) . . ?
F3 P9 F1A 46.4(6) . . ?
F4A P9 F1A 85.9(8) . . ?
F2 P9 F1A 47.4(6) . . ?
F6 P9 F1A 97.5(5) . . ?
F4 P9 F1A 135.2(7) . . ?
F1 P9 F1A 135.8(7) . . ?
F2A P9 F1A 85.5(7) . . ?
F5 P9 F1A 82.4(5) . . ?
C5S O1S C4S 117.7(8) . . ?
O1S C4S C3S 111.4(5) . . ?
O1S C5S C6S 114.3(5) . . ?
Cl1A C1S Cl1B 114.5(4) . . ?
Cl2B C2S Cl2A 112.9(5) . . ?

loop_
_geom_bond_atom_site_label_1
_geom_bond_atom_site_label_2
_geom_bond_distance
_geom_bond_site_symmetry_2
_geom_bond_publ_flag
Cu1 P8 2.2483(13) . ?
Cu1 P1 2.2551(13) . ?
Cu1 S4 2.3233(13) . ?
Cu1 S1 2.5182(13) . ?
Cu1 Cu5 2.7520(8) . ?
Cu2 P2 2.2432(13) . ?
Cu2 P3 2.2482(13) . ?
Cu2 S1 2.3539(13) . ?
Cu2 S3 2.4702(14) . ?
Cu2 Cu5 2.7897(8) . ?
Cu3 P4 2.2584(14) . ?
Cu3 P5 2.2595(15) . ?
Cu3 S3 2.3362(13) . ?
Cu3 S2 2.5377(13) . ?
Cu3 Cu5 2.7472(8) . ?
Cu4 P6 2.2444(14) . ?
Cu4 P7 2.2485(13) . ?
Cu4 S2 2.3103(13) . ?
Cu4 S4 2.5685(13) . ?
Cu4 Cu5 2.7525(8) . ?
Cu5 S2 2.2721(13) . ?
Cu5 S4 2.2781(13) . ?
Cu5 S1 2.2826(14) . ?
Cu5 S3 2.2844(13) . ?
S1 C1 1.795(5) . ?
S2 C9 1.789(5) . ?
S3 C11 1.786(5) . ?
S4 C19 1.780(5) . ?
P1 C1B 1.820(5) . ?
P1 C1A 1.843(5) . ?
P1 C21 1.845(5) . ?
P2 C1C 1.821(5) . ?
P2 C21 1.832(5) . ?
P2 C1D 1.838(6) . ?
P3 C1F 1.818(5) . ?
P3 C1E 1.829(5) . ?
P3 C22 1.840(4) . ?
P4 C1G 1.826(5) . ?
P4 C22 1.838(5) . ?
P4 C1H 1.844(4) . ?
P5 C1J 1.816(5) . ?
P5 C1I 1.835(5) . ?
P5 C23 1.850(5) . ?
P6 C1K 1.832(5) . ?
P6 C23 1.838(5) . ?
P6 C1L 1.841(5) . ?
P7 C1N 1.830(5) . ?
P7 C1M 1.837(5) . ?
P7 C24 1.841(5) . ?
P8 C1O 1.821(4) . ?
P8 C1P 1.832(5) . ?
P8 C24 1.842(4) . ?
C1 C2 1.364(7) . ?
C1 C10 1.442(6) . ?
C2 C3 1.390(7) . ?
C3 C4 1.356(8) . ?
C4 C5 1.406(8) . ?
C5 C6 1.414(8) . ?
C5 C10 1.452(7) . ?
C6 C7 1.347(8) . ?
C7 C8 1.400(7) . ?
C8 C9 1.379(6) . ?
C9 C10 1.438(6) . ?
C11 C12 1.380(7) . ?
C11 C20 1.444(6) . ?
C12 C13 1.389(8) . ?
C13 C14 1.345(8) . ?
C14 C15 1.416(8) . ?
C15 C16 1.415(8) . ?
C15 C20 1.445(7) . ?
C16 C17 1.342(8) . ?
C17 C18 1.410(8) . ?
C18 C19 1.367(6) . ?
C19 C20 1.448(6) . ?
C1A C6A 1.378(7) . ?
C1A C2A 1.382(7) . ?
C2A C3A 1.372(7) . ?
C3A C4A 1.378(9) . ?
C4A C5A 1.361(9) . ?
C5A C6A 1.382(8) . ?
C1B C2B 1.386(7) . ?
C1B C6B 1.398(6) . ?
C2B C3B 1.379(7) . ?
C3B C4B 1.370(8) . ?
C4B C5B 1.374(8) . ?
C5B C6B 1.375(7) . ?
C1C C6C 1.380(7) . ?
C1C C2C 1.395(7) . ?
C2C C3C 1.384(7) . ?
C3C C4C 1.362(8) . ?
C4C C5C 1.374(8) . ?
C5C C6C 1.392(8) . ?
C1D C6D 1.362(9) . ?
C1D C2D 1.394(9) . ?
C2D C3D 1.377(10) . ?
C3D C4D 1.360(13) . ?
C4D C5D 1.368(13) . ?
C5D C6D 1.396(9) . ?
C1E C6E 1.375(7) . ?
C1E C2E 1.385(7) . ?
C2E C3E 1.386(7) . ?
C3E C4E 1.369(9) . ?
C4E C5E 1.374(9) . ?
C5E C6E 1.381(7) . ?
C1F C6F 1.378(7) . ?
C1F C2F 1.390(7) . ?
C2F C3F 1.363(8) . ?
C3F C4F 1.369(9) . ?
C4F C5F 1.377(9) . ?
C5F C6F 1.394(8) . ?
C1G C2G 1.369(7) . ?
C1G C6G 1.383(7) . ?
C2G C3G 1.398(8) . ?
C3G C4G 1.377(9) . ?
C4G C5G 1.364(9) . ?
C5G C6G 1.378(7) . ?
C1H C6H 1.379(7) . ?
C1H C2H 1.386(6) . ?
C2H C3H 1.382(7) . ?
C3H C4H 1.363(8) . ?
C4H C5H 1.376(7) . ?
C5H C6H 1.373(7) . ?
C1I C6I 1.360(8) . ?
C1I C2I 1.363(8) . ?
C2I C3I 1.383(8) . ?
C3I C4I 1.349(9) . ?
C4I C5I 1.331(10) . ?
C5I C6I 1.387(10) . ?
C1J C6J 1.367(7) . ?
C1J C2J 1.385(7) . ?
C2J C3J 1.376(7) . ?
C3J C4J 1.367(8) . ?
C4J C5J 1.365(8) . ?
C5J C6J 1.400(7) . ?
C1K C2K 1.370(7) . ?
C1K C6K 1.384(7) . ?
C2K C3K 1.394(8) . ?
C3K C4K 1.351(9) . ?
C4K C5K 1.352(9) . ?
C5K C6K 1.388(8) . ?
C1L C6L 1.370(7) . ?
C1L C2L 1.396(7) . ?
C2L C3L 1.382(7) . ?
C3L C4L 1.350(8) . ?
C4L C5L 1.391(8) . ?
C5L C6L 1.380(7) . ?
C1M C2M 1.382(7) . ?
C1M C6M 1.387(7) . ?
C2M C3M 1.389(8) . ?
C3M C4M 1.363(9) . ?
C4M C5M 1.371(9) . ?
C5M C6M 1.390(7) . ?
C1N C2N 1.370(7) . ?
C1N C6N 1.381(7) . ?
C2N C3N 1.390(7) . ?
C3N C4N 1.369(8) . ?
C4N C5N 1.371(8) . ?
C5N C6N 1.372(7) . ?
C1O C2O 1.366(7) . ?
C1O C6O 1.399(7) . ?
C2O C3O 1.379(7) . ?
C3O C4O 1.366(9) . ?
C4O C5O 1.389(9) . ?
C5O C6O 1.378(7) . ?
C1P C2P 1.383(7) . ?
C1P C6P 1.391(7) . ?
C2P C3P 1.381(7) . ?
C3P C4P 1.380(8) . ?
C4P C5P 1.378(8) . ?
C5P C6P 1.372(7) . ?
P9 F3A 1.486(8) . ?
P9 F3 1.521(7) . ?
P9 F4A 1.524(9) . ?
P9 F2 1.526(7) . ?
P9 F6 1.537(4) . ?
P9 F4 1.550(7) . ?
P9 F1 1.559(7) . ?
P9 F2A 1.558(8) . ?
P9 F5 1.566(4) . ?
P9 F1A 1.579(8) . ?
O1S C5S 1.347(5) . ?
O1S C4S 1.392(5) . ?
C3S C4S 1.525(5) . ?
C5S C6S 1.513(5) . ?
C1S Cl1A 1.725(7) . ?
C1S Cl1B 1.725(8) . ?
C2S Cl2B 1.670(9) . ?
C2S Cl2A 1.699(9) . ?
